data_7000227
loop_
_publ_author_name
'Visinescu, Diana'
'Toma, Luminita Marilena'
'Lloret, Francesc'
'Fabelo, Oscar'
'Ruiz-P\'erez, Catalina'
'Julve, Miguel'

_publ_section_title
;
 Unprecedented coexistence of cyano-bridged Mn4IIICrIII and Mn2IIICrIII
 heterobimetallic complexes in one single crystal
;
_journal_issue 1
_journal_name_full 'Dalton Transactions'
_journal_page_first 37
_journal_page_last 40
_journal_paper_doi 10.1039/b816412f
_journal_year 2009
_chemical_formula_sum 'C120 H124 Cr2 Mn6 N24 O32'
_chemical_formula_weight 2848.07
_chemical_name_systematic
;
?
;
_space_group_IT_number 2
_symmetry_cell_setting triclinic
_symmetry_Int_Tables_number 2
_symmetry_space_group_name_Hall '-P 1'
_symmetry_space_group_name_H-M 'P -1'
_atom_sites_solution_hydrogens geom
_atom_sites_solution_primary direct
_atom_sites_solution_secondary difmap
_audit_creation_method SHELXL-97
_cell_angle_alpha 98.469(6)
_cell_angle_beta 91.732(9)
_cell_angle_gamma 102.871(5)
_cell_formula_units_Z 1
_cell_length_a 14.9103(11)
_cell_length_b 15.1115(7)
_cell_length_c 15.2046(13)
_cell_measurement_temperature 293
_cell_volume 3296.3(4)
_computing_cell_refinement 'Dirax/lsq (Duisenberg & Schreurs, 1989-2000)'
_computing_data_collection 'Collect (Bruker AXS BV, 1997-2004)'
_computing_data_reduction 'EvalCCD (Duisenberg & Schreurs 1990-2000)'
_computing_molecular_graphics 'Ortep-3 for Windows (Farrugia, 1997)'
_computing_publication_material 'WinGX publication routines (Farrugia, 1999)'
_computing_structure_refinement 'SHELXL-97 (Sheldrick, 1997)'
_computing_structure_solution 'SHELXS-86 (Sheldrick, 1986)'
_diffrn_detector 'CCD plate'
_diffrn_detector_area_resol_mean 9
_diffrn_measured_fraction_theta_full 0.965
_diffrn_measured_fraction_theta_max 0.950
_diffrn_measurement_device '95mm CCD camera on \k-goniostat'
_diffrn_measurement_device_type KappaCCD
_diffrn_measurement_method 'CCD rotation images, thick slices'
_diffrn_radiation_monochromator 'horizonally mounted graphite crystal'
_diffrn_radiation_probe x-ray
_diffrn_radiation_source 'fine-focus sealed tube'
_diffrn_radiation_type Mok\a
_diffrn_radiation_wavelength 0.71073
_diffrn_reflns_av_R_equivalents 0.0349
_diffrn_reflns_av_sigmaI/netI 0.0700
_diffrn_reflns_limit_h_max 19
_diffrn_reflns_limit_h_min -19
_diffrn_reflns_limit_k_max 19
_diffrn_reflns_limit_k_min -19
_diffrn_reflns_limit_l_max 19
_diffrn_reflns_limit_l_min -19
_diffrn_reflns_number 30999
_diffrn_reflns_theta_full 25.00
_diffrn_reflns_theta_max 27.50
_diffrn_reflns_theta_min 6.41
_diffrn_source 'Enraf Nonius FR590'
_exptl_absorpt_coefficient_mu 0.796
_exptl_absorpt_correction_T_max 0.965
_exptl_absorpt_correction_T_min 0.923
_exptl_absorpt_correction_type analytical
_exptl_absorpt_process_details sadabs
_exptl_crystal_colour brown
_exptl_crystal_density_diffrn 1.435
_exptl_crystal_density_method 'not measured'
_exptl_crystal_description prism
_exptl_crystal_F_000 1466
_exptl_crystal_size_max 0.60
_exptl_crystal_size_mid 0.10
_exptl_crystal_size_min 0.04
_refine_diff_density_max 0.879
_refine_diff_density_min -0.336
_refine_diff_density_rms 0.077
_refine_ls_extinction_method none
_refine_ls_goodness_of_fit_ref 1.048
_refine_ls_hydrogen_treatment mixed
_refine_ls_matrix_type full
_refine_ls_number_parameters 889
_refine_ls_number_reflns 14403
_refine_ls_number_restraints 0
_refine_ls_restrained_S_all 1.048
_refine_ls_R_factor_all 0.1115
_refine_ls_R_factor_gt 0.0589
_refine_ls_shift/su_max 0.189
_refine_ls_shift/su_mean 0.024
_refine_ls_structure_factor_coef Fsqd
_refine_ls_weighting_details 'calc w=1/[\s^2^(Fo^2^)+(0.0796P)^2^+2.4557P] where P=(Fo^2^+2Fc^2^)/3'
_refine_ls_weighting_scheme calc
_refine_ls_wR_factor_gt 0.1434
_refine_ls_wR_factor_ref 0.1703
_reflns_number_gt 9104
_reflns_number_total 14403
_reflns_threshold_expression >2sigma(I)
_cod_data_source_file b816412f.txt
_cod_data_source_block compound1
_cod_database_code 7000227

loop_
_symmetry_equiv_pos_as_xyz
'x, y, z'
'-x, -y, -z'

loop_
_atom_site_label
_atom_site_type_symbol
_atom_site_fract_x
_atom_site_fract_y
_atom_site_fract_z
_atom_site_U_iso_or_equiv
_atom_site_adp_type
_atom_site_occupancy
_atom_site_symmetry_multiplicity
_atom_site_calc_flag
_atom_site_refinement_flags
_atom_site_disorder_assembly
_atom_site_disorder_group
C1 C 0.7739(3) 0.0100(4) 0.2170(3) 0.0579(12) Uani 1 1 d . . .
H1A H 0.7208 -0.0201 0.2455 0.069 Uiso 1 1 calc R . .
H1B H 0.7534 0.0450 0.1750 0.069 Uiso 1 1 calc R . .
C2 C 0.7759(3) -0.1409(4) 0.1411(3) 0.0551(13) Uani 1 1 d . . .
C3 C 0.8131(3) -0.2109(3) 0.0916(3) 0.0518(11) Uani 1 1 d . . .
C4 C 0.9046(3) -0.1955(3) 0.0633(3) 0.0470(10) Uani 1 1 d . . .
C5 C 0.9331(3) -0.2680(3) 0.0140(3) 0.0555(12) Uani 1 1 d . . .
H5 H 0.9930 -0.2586 -0.0044 0.067 Uiso 1 1 calc R . .
C6 C 0.8742(4) -0.3542(4) -0.0085(3) 0.0634(13) Uani 1 1 d . . .
C7 C 0.7844(4) -0.3695(4) 0.0196(4) 0.0724(16) Uani 1 1 d . . .
H7 H 0.7450 -0.4274 0.0058 0.087 Uiso 1 1 calc R . .
C8 C 0.7551(4) -0.2991(4) 0.0674(4) 0.0671(15) Uani 1 1 d . . .
H8 H 0.6948 -0.3095 0.0845 0.081 Uiso 1 1 calc R . .
C9 C 0.9872(7) -0.4144(5) -0.0889(6) 0.128(3) Uani 1 1 d . . .
H9A H 0.9950 -0.4715 -0.1213 0.192 Uiso 1 1 calc R . .
H9B H 1.0327 -0.3941 -0.0398 0.192 Uiso 1 1 calc R . .
H9C H 0.9943 -0.3690 -0.1277 0.192 Uiso 1 1 calc R . .
C10 C 0.8433(3) 0.0720(4) 0.2854(3) 0.0578(12) Uani 1 1 d . . .
H10A H 0.8228 0.1274 0.3066 0.069 Uiso 1 1 calc R . .
H10B H 0.8511 0.0412 0.3357 0.069 Uiso 1 1 calc R . .
C11 C 0.9890(3) 0.1731(4) 0.2668(3) 0.0505(11) Uani 1 1 d . . .
C12 C 1.0775(3) 0.1990(3) 0.2348(3) 0.0466(10) Uani 1 1 d . . .
C13 C 1.1170(3) 0.1395(3) 0.1753(2) 0.0379(9) Uani 1 1 d . . .
C14 C 1.2061(3) 0.1711(3) 0.1498(3) 0.0409(9) Uani 1 1 d . . .
H14 H 1.2334 0.1321 0.1119 0.049 Uiso 1 1 calc R . .
C15 C 1.2543(3) 0.2609(3) 0.1809(3) 0.0548(12) Uani 1 1 d . . .
C16 C 1.2150(4) 0.3198(4) 0.2390(4) 0.0711(15) Uani 1 1 d . . .
H16 H 1.2475 0.3798 0.2596 0.085 Uiso 1 1 calc R . .
C17 C 1.1296(4) 0.2890(4) 0.2648(4) 0.0667(14) Uani 1 1 d . . .
H17 H 1.1041 0.3285 0.3038 0.080 Uiso 1 1 calc R . .
C18 C 1.3896(4) 0.2365(4) 0.1097(4) 0.0748(16) Uani 1 1 d . . .
H18A H 1.4499 0.2705 0.0996 0.112 Uiso 1 1 calc R . .
H18B H 1.3560 0.2107 0.0535 0.112 Uiso 1 1 calc R . .
H18C H 1.3951 0.1880 0.1423 0.112 Uiso 1 1 calc R . .
C19 C 0.9945(2) -0.0406(3) 0.3629(3) 0.0335(8) Uani 1 1 d . . .
C20 C 0.8606(3) -0.0048(3) 0.4995(2) 0.0342(8) Uani 1 1 d . . .
C21 C 1.0120(2) 0.1367(3) 0.4874(2) 0.0346(8) Uani 1 1 d . . .
C22 C 0.8219(4) 0.2626(5) 0.6433(5) 0.096(2) Uani 1 1 d . . .
H22A H 0.7991 0.3130 0.6746 0.115 Uiso 1 1 calc R . .
H22B H 0.7749 0.2064 0.6415 0.115 Uiso 1 1 calc R . .
C23 C 0.7784(3) 0.2523(3) 0.4873(4) 0.0592(14) Uani 1 1 d . . .
C24 C 0.7853(3) 0.2723(3) 0.3999(4) 0.0532(12) Uani 1 1 d . . .
C25 C 0.8655(3) 0.3280(3) 0.3714(3) 0.0455(10) Uani 1 1 d . . .
C26 C 0.8685(3) 0.3405(3) 0.2834(3) 0.0518(11) Uani 1 1 d . . .
H26 H 0.9206 0.3774 0.2645 0.062 Uiso 1 1 calc R . .
C27 C 0.7941(4) 0.2985(4) 0.2227(4) 0.0667(14) Uani 1 1 d . . .
C28 C 0.7152(3) 0.2437(4) 0.2500(5) 0.0765(18) Uani 1 1 d . . .
H28 H 0.6661 0.2148 0.2091 0.092 Uiso 1 1 calc R . .
C29 C 0.7106(3) 0.2331(4) 0.3364(5) 0.0685(15) Uani 1 1 d . . .
H29 H 0.6566 0.1988 0.3548 0.082 Uiso 1 1 calc R . .
C30 C 0.7379(7) 0.2695(7) 0.0711(6) 0.153(4) Uani 1 1 d . . .
H30A H 0.7562 0.2863 0.0147 0.230 Uiso 1 1 calc R . .
H30B H 0.6817 0.2879 0.0851 0.230 Uiso 1 1 calc R . .
H30C H 0.7282 0.2041 0.0679 0.230 Uiso 1 1 calc R . .
C31 C 0.9057(4) 0.2551(5) 0.6898(5) 0.0858(19) Uani 1 1 d . . .
H31A H 0.9156 0.1936 0.6740 0.103 Uiso 1 1 calc R . .
H31B H 0.9004 0.2667 0.7537 0.103 Uiso 1 1 calc R . .
C32 C 1.0549(4) 0.3621(4) 0.7187(4) 0.0584(13) Uani 1 1 d . . .
C33 C 1.1366(3) 0.4219(3) 0.6997(3) 0.0485(10) Uani 1 1 d . . .
C34 C 1.1541(3) 0.4426(3) 0.6125(3) 0.0428(9) Uani 1 1 d . . .
C35 C 1.2391(3) 0.4945(3) 0.5985(3) 0.0462(10) Uani 1 1 d . . .
H35 H 1.2509 0.5080 0.5417 0.055 Uiso 1 1 calc R . .
C36 C 1.3063(3) 0.5267(3) 0.6652(3) 0.0573(12) Uani 1 1 d . . .
C37 C 1.2913(4) 0.5099(4) 0.7520(4) 0.0657(14) Uani 1 1 d . . .
H37 H 1.3366 0.5334 0.7981 0.079 Uiso 1 1 calc R . .
C38 C 1.2070(4) 0.4572(4) 0.7665(3) 0.0651(14) Uani 1 1 d . . .
H38 H 1.1964 0.4445 0.8237 0.078 Uiso 1 1 calc R . .
C39 C 1.4600(4) 0.6139(6) 0.7097(5) 0.116(3) Uani 1 1 d . . .
H39A H 1.5129 0.6471 0.6843 0.174 Uiso 1 1 calc R . .
H39B H 1.4763 0.5648 0.7355 0.174 Uiso 1 1 calc R . .
H39C H 1.4395 0.6547 0.7551 0.174 Uiso 1 1 calc R . .
C40 C 0.2886(3) -0.0840(3) 0.2081(3) 0.0500(11) Uani 1 1 d . . .
H40A H 0.2430 -0.1412 0.1900 0.060 Uiso 1 1 calc R . .
H40B H 0.3058 -0.0568 0.1553 0.060 Uiso 1 1 calc R . .
C41 C 0.3947(3) -0.1774(3) 0.2319(3) 0.0433(10) Uani 1 1 d . . .
C42 C 0.4764(3) -0.1995(3) 0.2628(3) 0.0429(10) Uani 1 1 d . . .
C43 C 0.5459(2) -0.1354(3) 0.3208(2) 0.0351(8) Uani 1 1 d . . .
C44 C 0.6269(3) -0.1623(3) 0.3427(3) 0.0381(9) Uani 1 1 d . . .
H44 H 0.6729 -0.1215 0.3806 0.046 Uiso 1 1 calc R . .
C45 C 0.6393(3) -0.2486(3) 0.3087(3) 0.0484(10) Uani 1 1 d . . .
C46 C 0.5705(3) -0.3115(3) 0.2525(3) 0.0588(13) Uani 1 1 d . . .
H46 H 0.5787 -0.3697 0.2305 0.071 Uiso 1 1 calc R . .
C47 C 0.4919(3) -0.2867(3) 0.2306(3) 0.0559(12) Uani 1 1 d . . .
H47 H 0.4466 -0.3287 0.1929 0.067 Uiso 1 1 calc R . .
C48 C 0.7888(3) -0.2180(4) 0.3792(4) 0.0735(16) Uani 1 1 d . . .
H48A H 0.8384 -0.2481 0.3857 0.110 Uiso 1 1 calc R . .
H48B H 0.7679 -0.2001 0.4368 0.110 Uiso 1 1 calc R . .
H48C H 0.8100 -0.1644 0.3519 0.110 Uiso 1 1 calc R . .
C49 C 0.2499(3) -0.0198(3) 0.2723(3) 0.0511(12) Uani 1 1 d . . .
H49A H 0.2103 0.0096 0.2404 0.061 Uiso 1 1 calc R . .
H49B H 0.2135 -0.0533 0.3137 0.061 Uiso 1 1 calc R . .
C50 C 0.3153(3) 0.1289(4) 0.3552(3) 0.0475(11) Uani 1 1 d . . .
C51 C 0.3804(3) 0.1995(3) 0.4107(3) 0.0458(10) Uani 1 1 d . . .
C52 C 0.4672(3) 0.1879(3) 0.4423(3) 0.0398(9) Uani 1 1 d . . .
C53 C 0.5248(3) 0.2597(3) 0.5004(3) 0.0452(10) Uani 1 1 d . . .
H53 H 0.5816 0.2528 0.5216 0.054 Uiso 1 1 calc R . .
C54 C 0.4980(4) 0.3406(3) 0.5266(3) 0.0586(12) Uani 1 1 d . . .
C55 C 0.4120(4) 0.3522(4) 0.4970(4) 0.0751(16) Uani 1 1 d . . .
H55 H 0.3939 0.4067 0.5154 0.090 Uiso 1 1 calc R . .
C56 C 0.3561(4) 0.2830(4) 0.4414(4) 0.0682(14) Uani 1 1 d . . .
H56 H 0.2989 0.2907 0.4225 0.082 Uiso 1 1 calc R . .
C57 C 0.6371(6) 0.4099(5) 0.6118(5) 0.103(2) Uani 1 1 d . . .
H57A H 0.6660 0.4668 0.6489 0.154 Uiso 1 1 calc R . .
H57B H 0.6740 0.3993 0.5624 0.154 Uiso 1 1 calc R . .
H57C H 0.6316 0.3604 0.6458 0.154 Uiso 1 1 calc R . .
C58 C 0.5065(2) 0.0421(3) 0.1374(2) 0.0356(9) Uani 1 1 d . . .
C59 C 0.6388(3) 0.0013(3) 0.0020(2) 0.0407(9) Uani 1 1 d . . .
C60 C 0.4715(3) -0.1349(3) 0.0223(3) 0.0433(10) Uani 1 1 d . . .
Cr1 Cr 1.0000 0.0000 0.5000 0.02678(18) Uani 1 2 d S . .
Cr2 Cr 0.5000 0.0000 0.0000 0.0326(2) Uani 1 2 d S . .
Mn1 Mn 0.95292(4) -0.00771(4) 0.15675(4) 0.03819(16) Uani 1 1 d . . .
Mn2 Mn 0.96965(4) 0.34503(4) 0.54051(4) 0.04103(17) Uani 1 1 d . . .
Mn3 Mn 0.44127(4) 0.00559(4) 0.33675(4) 0.03257(15) Uani 1 1 d . . .
N1 N 0.8202(2) -0.0588(3) 0.1707(2) 0.0452(9) Uani 1 1 d . . .
N2 N 0.9314(2) 0.0953(3) 0.2427(2) 0.0440(8) Uani 1 1 d . . .
N3 N 0.9918(2) -0.0609(3) 0.2876(2) 0.0464(8) Uani 1 1 d . . .
N4 N 0.7851(2) -0.0003(3) 0.5004(2) 0.0519(9) Uani 1 1 d . . .
N5 N 1.0079(2) 0.2116(2) 0.4885(2) 0.0460(8) Uani 1 1 d . . .
N6 N 0.8419(3) 0.2790(3) 0.5511(3) 0.0551(10) Uani 1 1 d . . .
N7 N 0.9844(3) 0.3237(3) 0.6641(3) 0.0548(10) Uani 1 1 d . . .
N8 N 0.3702(2) -0.1016(2) 0.2532(2) 0.0379(8) Uani 1 1 d . . .
N9 N 0.3278(2) 0.0500(3) 0.3208(2) 0.0405(8) Uani 1 1 d . . .
N10 N 0.5025(2) 0.0600(2) 0.2130(2) 0.0445(8) Uani 1 1 d . . .
N11 N 0.7160(2) 0.0029(3) 0.0000(2) 0.0575(10) Uani 1 1 d . . .
N12 N 0.4544(3) -0.2103(3) 0.0323(3) 0.0659(11) Uani 1 1 d . . .
O1 O 0.96278(18) -0.1144(2) 0.07949(18) 0.0454(7) Uani 1 1 d . . .
O2 O 1.07522(17) 0.05370(19) 0.14583(17) 0.0401(6) Uani 1 1 d . . .
O4 O 0.8979(3) -0.4275(3) -0.0563(3) 0.0933(13) Uani 1 1 d . . .
O5 O 1.3415(2) 0.2966(2) 0.1598(3) 0.0670(9) Uani 1 1 d . . .
O6 O 0.93997(18) 0.36732(18) 0.42586(19) 0.0442(7) Uani 1 1 d . . .
O7 O 1.09109(18) 0.41511(19) 0.54423(18) 0.0439(7) Uani 1 1 d . . .
O8 O 0.8079(3) 0.3140(3) 0.1383(3) 0.0909(13) Uani 1 1 d . . .
O9 O 1.3871(2) 0.5764(3) 0.6412(3) 0.0782(11) Uani 1 1 d . . .
O11 O 0.53861(16) -0.05195(18) 0.35327(17) 0.0368(6) Uani 1 1 d . . .
O12 O 0.49658(17) 0.11212(18) 0.41937(17) 0.0368(6) Uani 1 1 d . . .
O13 O 0.7150(2) -0.2792(2) 0.3249(3) 0.0687(10) Uani 1 1 d . . .
O14 O 0.5518(3) 0.4143(3) 0.5809(3) 0.0842(12) Uani 1 1 d . . .
O1W O 0.9072(3) 0.0609(3) 0.0473(2) 0.0503(8) Uani 1 1 d . . .
O2W O 0.9222(3) 0.4805(2) 0.5989(3) 0.0609(9) Uani 1 1 d . . .
O3W O 0.3741(3) -0.0654(3) 0.4538(2) 0.0417(8) Uani 1 1 d . . .
O4W O 0.4506(6) 0.4743(4) 0.1127(5) 0.084(3) Uani 0.50 1 d P . .
O5W O 0.4141(5) 0.5935(4) 0.0002(6) 0.082(2) Uani 0.50 1 d P . .
H41 H 0.355(3) -0.225(3) 0.187(3) 0.042(11) Uiso 1 1 d . . .
H11W H 0.940(4) 0.080(3) 0.012(3) 0.055(15) Uiso 1 1 d . . .
H50 H 0.259(3) 0.141(3) 0.344(3) 0.062(14) Uiso 1 1 d . . .
H11 H 0.972(3) 0.216(4) 0.306(3) 0.066(15) Uiso 1 1 d . . .
H23 H 0.726(4) 0.218(4) 0.501(3) 0.074(16) Uiso 1 1 d . . .
H32W H 0.405(4) -0.063(3) 0.491(4) 0.052(17) Uiso 1 1 d . . .
H31W H 0.342(4) -0.042(4) 0.470(3) 0.048(18) Uiso 1 1 d . . .
H2 H 0.710(4) -0.160(3) 0.150(3) 0.069(15) Uiso 1 1 d . . .
H32 H 1.060(4) 0.349(4) 0.777(4) 0.096(19) Uiso 1 1 d . . .
H12W H 0.862(4) 0.036(4) 0.025(4) 0.073(18) Uiso 1 1 d . . .
H21W H 0.900(6) 0.498(3) 0.563(3) 0.094(19) Uiso 1 1 d . . .
H22W H 0.973(4) 0.523(4) 0.607(4) 0.098(18) Uiso 1 1 d . . .

loop_
_atom_site_aniso_label
_atom_site_aniso_U_11
_atom_site_aniso_U_22
_atom_site_aniso_U_33
_atom_site_aniso_U_23
_atom_site_aniso_U_13
_atom_site_aniso_U_12
C1 0.045(2) 0.086(4) 0.049(3) 0.017(3) 0.014(2) 0.026(2)
C2 0.042(2) 0.086(4) 0.038(2) 0.020(3) 0.0063(19) 0.008(2)
C3 0.051(2) 0.065(3) 0.037(2) 0.014(2) 0.0037(19) 0.004(2)
C4 0.051(2) 0.059(3) 0.032(2) 0.012(2) 0.0032(18) 0.011(2)
C5 0.057(3) 0.057(3) 0.051(3) 0.008(2) 0.008(2) 0.010(2)
C6 0.076(3) 0.058(3) 0.052(3) 0.008(3) 0.004(2) 0.005(3)
C7 0.081(4) 0.060(3) 0.062(3) 0.007(3) -0.002(3) -0.011(3)
C8 0.060(3) 0.076(4) 0.059(3) 0.020(3) 0.008(2) -0.003(3)
C9 0.076(8) 0.076(5) 0.136(7) -0.016(5) 0.053(6) 0.028(5)
C10 0.063(3) 0.082(4) 0.045(3) 0.018(3) 0.021(2) 0.044(3)
C11 0.064(3) 0.058(3) 0.038(2) 0.001(2) 0.005(2) 0.037(2)
C12 0.053(2) 0.051(3) 0.041(2) 0.004(2) 0.0053(19) 0.025(2)
C13 0.045(2) 0.042(2) 0.0297(19) 0.0040(17) -0.0042(16) 0.0181(18)
C14 0.043(2) 0.044(2) 0.038(2) 0.0021(19) 0.0003(17) 0.0164(18)
C15 0.055(3) 0.051(3) 0.054(3) 0.002(2) -0.007(2) 0.011(2)
C16 0.072(4) 0.047(3) 0.084(4) -0.016(3) 0.002(3) 0.010(3)
C17 0.080(4) 0.053(3) 0.070(3) -0.012(3) 0.003(3) 0.032(3)
C18 0.051(3) 0.068(4) 0.096(4) 0.003(3) 0.012(3) 0.003(3)
C19 0.0320(18) 0.040(2) 0.034(2) 0.0108(17) 0.0027(15) 0.0147(16)
C20 0.0346(19) 0.037(2) 0.0307(19) 0.0046(16) 0.0050(15) 0.0085(16)
C21 0.0374(19) 0.037(2) 0.0318(19) 0.0100(17) 0.0063(15) 0.0098(16)
C22 0.077(4) 0.107(5) 0.107(5) 0.049(4) 0.045(4) 0.007(4)
C23 0.040(2) 0.037(2) 0.101(4) 0.014(3) 0.026(3) 0.0072(19)
C24 0.036(2) 0.034(2) 0.088(4) 0.003(2) 0.008(2) 0.0071(18)
C25 0.037(2) 0.027(2) 0.071(3) -0.001(2) -0.001(2) 0.0097(17)
C26 0.043(2) 0.046(3) 0.065(3) 0.006(2) -0.004(2) 0.011(2)
C27 0.063(3) 0.055(3) 0.080(4) 0.004(3) -0.017(3) 0.017(3)
C28 0.045(3) 0.056(3) 0.119(5) -0.003(3) -0.018(3) 0.010(2)
C29 0.043(3) 0.053(3) 0.109(5) 0.009(3) 0.003(3) 0.011(2)
C30 0.086(3) 0.054(3) 0.108(7) -0.002(6) -0.003(7) -0.010(7)
C31 0.072(4) 0.096(5) 0.100(5) 0.059(4) 0.035(3) 0.009(3)
C32 0.080(3) 0.056(3) 0.050(3) 0.021(2) 0.019(3) 0.025(3)
C33 0.059(3) 0.044(2) 0.048(3) 0.015(2) 0.007(2) 0.019(2)
C34 0.052(2) 0.036(2) 0.046(2) 0.0079(19) 0.0049(19) 0.0200(19)
C35 0.043(2) 0.049(3) 0.049(2) 0.013(2) 0.0020(19) 0.0113(19)
C36 0.057(3) 0.056(3) 0.064(3) 0.013(2) -0.001(2) 0.022(2)
C37 0.065(3) 0.067(3) 0.065(3) 0.013(3) -0.014(3) 0.015(3)
C38 0.094(4) 0.064(3) 0.046(3) 0.016(2) 0.002(3) 0.030(3)
C39 0.057(4) 0.154(7) 0.114(6) 0.029(5) -0.027(4) -0.009(4)
C40 0.036(2) 0.072(3) 0.039(2) 0.016(2) -0.0082(17) 0.003(2)
C41 0.041(2) 0.050(3) 0.032(2) 0.0066(19) -0.0001(16) -0.0050(19)
C42 0.040(2) 0.046(2) 0.038(2) 0.0060(19) 0.0025(17) 0.0001(18)
C43 0.0364(19) 0.038(2) 0.0287(19) 0.0063(17) 0.0081(15) 0.0034(16)
C44 0.0351(19) 0.039(2) 0.037(2) 0.0023(18) 0.0032(16) 0.0049(17)
C45 0.045(2) 0.042(2) 0.057(3) 0.003(2) 0.006(2) 0.0107(19)
C46 0.061(3) 0.038(2) 0.072(3) -0.009(2) 0.005(2) 0.014(2)
C47 0.056(3) 0.044(3) 0.056(3) -0.006(2) -0.004(2) -0.002(2)
C48 0.048(3) 0.058(3) 0.108(5) -0.006(3) -0.008(3) 0.020(2)
C49 0.031(2) 0.069(3) 0.056(3) 0.025(3) -0.0054(18) 0.006(2)
C50 0.038(2) 0.069(3) 0.046(2) 0.025(2) 0.0066(18) 0.023(2)
C51 0.045(2) 0.054(3) 0.045(2) 0.012(2) 0.0074(18) 0.020(2)
C52 0.042(2) 0.048(2) 0.035(2) 0.0156(19) 0.0119(17) 0.0147(19)
C53 0.047(2) 0.046(2) 0.043(2) 0.007(2) 0.0114(18) 0.011(2)
C54 0.066(3) 0.052(3) 0.056(3) -0.001(2) 0.008(2) 0.015(2)
C55 0.083(4) 0.058(3) 0.092(4) 0.001(3) 0.012(3) 0.038(3)
C56 0.064(3) 0.073(4) 0.080(4) 0.012(3) 0.005(3) 0.039(3)
C57 0.111(6) 0.071(4) 0.101(5) -0.005(4) 0.000(4) 0.007(4)
C58 0.0280(17) 0.047(2) 0.032(2) 0.0139(18) 0.0027(14) 0.0045(16)
C59 0.037(2) 0.056(3) 0.0280(19) 0.0082(18) 0.0001(15) 0.0064(18)
C60 0.043(2) 0.055(3) 0.033(2) 0.012(2) 0.0049(17) 0.010(2)
Cr1 0.0295(4) 0.0286(4) 0.0251(4) 0.0074(3) 0.0043(3) 0.0104(3)
Cr2 0.0266(4) 0.0477(5) 0.0232(4) 0.0089(4) 0.0022(3) 0.0059(4)
Mn1 0.0372(3) 0.0521(4) 0.0275(3) 0.0050(3) 0.0060(2) 0.0154(3)
Mn2 0.0421(3) 0.0293(3) 0.0533(4) 0.0127(3) 0.0139(3) 0.0064(3)
Mn3 0.0275(3) 0.0436(3) 0.0268(3) 0.0086(2) 0.0004(2) 0.0069(2)
N1 0.0366(17) 0.069(3) 0.0332(18) 0.0155(18) 0.0098(14) 0.0138(18)
N2 0.0475(19) 0.064(2) 0.0311(17) 0.0094(17) 0.0092(14) 0.0320(18)
N3 0.053(2) 0.061(2) 0.0302(19) 0.0065(17) 0.0015(15) 0.0233(18)
N4 0.041(2) 0.067(3) 0.051(2) 0.0116(19) 0.0092(16) 0.0167(18)
N5 0.053(2) 0.0340(19) 0.055(2) 0.0128(17) 0.0094(17) 0.0119(16)
N6 0.045(2) 0.041(2) 0.080(3) 0.018(2) 0.024(2) 0.0056(17)
N7 0.061(2) 0.051(2) 0.058(2) 0.025(2) 0.021(2) 0.0120(19)
N8 0.0302(15) 0.051(2) 0.0300(16) 0.0108(15) -0.0001(12) 0.0017(15)
N9 0.0301(16) 0.059(2) 0.0366(18) 0.0210(17) 0.0015(13) 0.0110(15)
N10 0.0442(18) 0.057(2) 0.0292(18) 0.0112(16) 0.0050(14) 0.0027(16)
N11 0.037(2) 0.088(3) 0.045(2) 0.011(2) -0.0025(16) 0.0129(19)
N12 0.082(3) 0.058(3) 0.059(3) 0.019(2) 0.009(2) 0.012(2)
O1 0.0440(15) 0.0500(17) 0.0367(15) -0.0010(13) 0.0106(12) 0.0039(13)
O2 0.0359(13) 0.0482(17) 0.0359(14) -0.0015(13) 0.0055(11) 0.0137(12)
O4 0.078(3) 0.053(2) 0.105(3) -0.013(2) 0.021(3) 0.001(2)
O5 0.056(2) 0.051(2) 0.087(3) 0.0001(18) 0.0089(18) 0.0020(16)
O6 0.0401(15) 0.0342(15) 0.0551(17) 0.0108(13) 0.0021(13) -0.0004(12)
O7 0.0446(15) 0.0413(16) 0.0443(16) 0.0106(13) 0.0064(12) 0.0041(13)
O8 0.085(3) 0.096(3) 0.079(3) 0.000(2) -0.031(2) 0.009(2)
O9 0.0446(18) 0.099(3) 0.083(3) 0.022(2) -0.0103(17) -0.0039(19)
O11 0.0305(12) 0.0425(16) 0.0363(14) 0.0003(12) -0.0019(10) 0.0104(11)
O12 0.0355(13) 0.0425(15) 0.0337(14) 0.0045(12) 0.0000(10) 0.0132(12)
O13 0.0506(18) 0.0473(19) 0.105(3) -0.0083(19) -0.0054(18) 0.0188(15)
O14 0.093(3) 0.072(3) 0.082(3) -0.007(2) 0.000(2) 0.017(2)
O1W 0.0372(17) 0.081(2) 0.0337(16) 0.0185(17) 0.0054(14) 0.0105(17)
O2W 0.069(2) 0.044(2) 0.073(3) 0.0121(19) 0.016(2) 0.0149(19)
O3W 0.0339(16) 0.062(2) 0.0319(17) 0.0150(15) 0.0024(14) 0.0108(16)
O4W 0.096(7) 0.026(3) 0.065(5) 0.011(3) -0.018(4) -0.008(4)
O5W 0.103(6) 0.028(3) 0.089(6) 0.029(4) -0.027(5) -0.005(3)

loop_
_atom_type_symbol
_atom_type_description
_atom_type_scat_dispersion_real
_atom_type_scat_dispersion_imag
_atom_type_scat_source
C C 0.0033 0.0016 'International Tables Vol C Tables 4.2.6.8 and 6.1.1.4'
H H 0.0000 0.0000 'International Tables Vol C Tables 4.2.6.8 and 6.1.1.4'
Cr Cr 0.3209 0.6236 'International Tables Vol C Tables 4.2.6.8 and 6.1.1.4'
Mn Mn 0.3368 0.7283 'International Tables Vol C Tables 4.2.6.8 and 6.1.1.4'
N N 0.0061 0.0033 'International Tables Vol C Tables 4.2.6.8 and 6.1.1.4'
O O 0.0106 0.0060 'International Tables Vol C Tables 4.2.6.8 and 6.1.1.4'

loop_
_geom_angle_atom_site_label_1
_geom_angle_atom_site_label_2
_geom_angle_atom_site_label_3
_geom_angle
_geom_angle_site_symmetry_1
_geom_angle_site_symmetry_3
_geom_angle_publ_flag
N1 C1 C10 106.8(4) . . ?
N1 C2 C3 125.8(4) . . ?
C8 C3 C4 118.3(5) . . ?
C8 C3 C2 118.1(4) . . ?
C4 C3 C2 123.5(4) . . ?
O1 C4 C5 118.4(4) . . ?
O1 C4 C3 122.7(4) . . ?
C5 C4 C3 118.8(4) . . ?
C6 C5 C4 121.4(5) . . ?
O4 C6 C5 124.2(5) . . ?
O4 C6 C7 116.0(5) . . ?
C5 C6 C7 119.8(5) . . ?
C8 C7 C6 119.6(5) . . ?
C7 C8 C3 122.1(5) . . ?
N2 C10 C1 107.7(4) . . ?
N2 C11 C12 125.5(4) . . ?
C17 C12 C11 118.0(4) . . ?
C17 C12 C13 118.3(4) . . ?
C11 C12 C13 123.7(4) . . ?
O2 C13 C14 117.8(4) . . ?
O2 C13 C12 122.9(4) . . ?
C14 C13 C12 119.2(4) . . ?
C15 C14 C13 120.2(4) . . ?
O5 C15 C14 123.7(4) . . ?
O5 C15 C16 115.6(4) . . ?
C14 C15 C16 120.6(4) . . ?
C17 C16 C15 119.3(5) . . ?
C16 C17 C12 122.4(5) . . ?
N3 C19 Cr1 178.5(4) . . ?
N4 C20 Cr1 174.8(4) . . ?
N5 C21 Cr1 169.8(3) . . ?
C31 C22 N6 109.3(5) . . ?
N6 C23 C24 126.2(4) . . ?
C23 C24 C29 118.9(5) . . ?
C23 C24 C25 123.0(4) . . ?
C29 C24 C25 118.0(5) . . ?
O6 C25 C26 117.9(4) . . ?
O6 C25 C24 122.6(4) . . ?
C26 C25 C24 119.4(4) . . ?
C25 C26 C27 120.6(5) . . ?
O8 C27 C26 114.1(5) . . ?
O8 C27 C28 125.4(5) . . ?
C26 C27 C28 120.5(6) . . ?
C29 C28 C27 119.4(5) . . ?
C28 C29 C24 122.1(5) . . ?
C22 C31 N7 108.6(5) . . ?
N7 C32 C33 126.8(5) . . ?
C38 C33 C32 119.6(4) . . ?
C38 C33 C34 117.4(4) . . ?
C32 C33 C34 122.8(4) . . ?
O7 C34 C35 118.5(4) . . ?
O7 C34 C33 122.8(4) . . ?
C35 C34 C33 118.7(4) . . ?
C36 C35 C34 122.0(4) . . ?
C35 C36 O9 115.4(4) . . ?
C35 C36 C37 121.2(5) . . ?
O9 C36 C37 123.4(5) . . ?
C38 C37 C36 117.2(5) . . ?
C37 C38 C33 123.4(5) . . ?
N8 C40 C49 107.8(3) . . ?
N8 C41 C42 126.7(4) . . ?
C47 C42 C41 118.3(4) . . ?
C47 C42 C43 118.7(4) . . ?
C41 C42 C43 122.8(4) . . ?
O11 C43 C44 118.4(3) . . ?
O11 C43 C42 123.3(4) . . ?
C44 C43 C42 118.2(4) . . ?
C45 C44 C43 120.9(4) . . ?
O13 C45 C44 124.8(4) . . ?
O13 C45 C46 114.6(4) . . ?
C44 C45 C46 120.6(4) . . ?
C47 C46 C45 119.3(4) . . ?
C46 C47 C42 122.2(4) . . ?
N9 C49 C40 107.9(3) . . ?
N9 C50 C51 126.2(4) . . ?
C56 C51 C50 119.0(4) . . ?
C56 C51 C52 117.8(4) . . ?
C50 C51 C52 123.1(4) . . ?
O12 C52 C53 117.7(4) . . ?
O12 C52 C51 123.2(4) . . ?
C53 C52 C51 119.1(4) . . ?
C54 C53 C52 120.4(4) . . ?
O14 C54 C53 123.5(5) . . ?
O14 C54 C55 115.5(5) . . ?
C53 C54 C55 121.0(5) . . ?
C56 C55 C54 118.7(5) . . ?
C55 C56 C51 123.0(5) . . ?
N10 C58 Cr2 173.9(3) . . ?
N11 C59 Cr2 177.4(3) . . ?
N12 C60 Cr2 178.0(4) . . ?
C20 Cr1 C20 180.0 2_756 . ?
C20 Cr1 C21 84.23(15) 2_756 2_756 ?
C20 Cr1 C21 95.77(15) . 2_756 ?
C20 Cr1 C21 95.77(15) 2_756 . ?
C20 Cr1 C21 84.23(15) . . ?
C21 Cr1 C21 180.0(2) 2_756 . ?
C20 Cr1 C19 92.79(14) 2_756 2_756 ?
C20 Cr1 C19 87.21(14) . 2_756 ?
C21 Cr1 C19 92.54(15) 2_756 2_756 ?
C21 Cr1 C19 87.46(15) . 2_756 ?
C20 Cr1 C19 87.21(14) 2_756 . ?
C20 Cr1 C19 92.79(14) . . ?
C21 Cr1 C19 87.46(15) 2_756 . ?
C21 Cr1 C19 92.54(15) . . ?
C19 Cr1 C19 180.0 2_756 . ?
C59 Cr2 C59 180.0(2) . 2_655 ?
C59 Cr2 C60 89.74(17) . . ?
C59 Cr2 C60 90.26(17) 2_655 . ?
C59 Cr2 C60 90.26(17) . 2_655 ?
C59 Cr2 C60 89.74(17) 2_655 2_655 ?
C60 Cr2 C60 180.0(3) . 2_655 ?
C59 Cr2 C58 87.91(14) . 2_655 ?
C59 Cr2 C58 92.09(14) 2_655 2_655 ?
C60 Cr2 C58 91.30(15) . 2_655 ?
C60 Cr2 C58 88.70(15) 2_655 2_655 ?
C59 Cr2 C58 92.09(14) . . ?
C59 Cr2 C58 87.91(14) 2_655 . ?
C60 Cr2 C58 88.70(15) . . ?
C60 Cr2 C58 91.30(15) 2_655 . ?
C58 Cr2 C58 180.00(6) 2_655 . ?
O2 Mn1 O1 93.60(12) . . ?
O2 Mn1 N2 92.12(14) . . ?
O1 Mn1 N2 173.85(13) . . ?
O2 Mn1 N1 173.51(15) . . ?
O1 Mn1 N1 92.07(14) . . ?
N2 Mn1 N1 82.35(16) . . ?
O2 Mn1 O1W 89.23(13) . . ?
O1 Mn1 O1W 94.44(13) . . ?
N2 Mn1 O1W 87.90(13) . . ?
N1 Mn1 O1W 87.18(14) . . ?
O2 Mn1 N3 92.72(12) . . ?
O1 Mn1 N3 94.87(13) . . ?
N2 Mn1 N3 82.58(13) . . ?
N1 Mn1 N3 89.94(13) . . ?
O1W Mn1 N3 170.35(13) . . ?
O7 Mn2 O6 93.40(12) . . ?
O7 Mn2 N7 92.36(15) . . ?
O6 Mn2 N7 172.50(15) . . ?
O7 Mn2 N6 173.22(16) . . ?
O6 Mn2 N6 91.41(15) . . ?
N7 Mn2 N6 82.47(18) . . ?
O7 Mn2 N5 93.86(13) . . ?
O6 Mn2 N5 93.42(13) . . ?
N7 Mn2 N5 90.97(15) . . ?
N6 Mn2 N5 90.62(14) . . ?
O7 Mn2 O2W 89.03(14) . . ?
O6 Mn2 O2W 87.88(15) . . ?
N7 Mn2 O2W 87.43(17) . . ?
N6 Mn2 O2W 86.38(15) . . ?
N5 Mn2 O2W 176.75(13) . . ?
O11 Mn3 O12 93.35(11) . . ?
O11 Mn3 N9 172.27(13) . . ?
O12 Mn3 N9 92.02(14) . . ?
O11 Mn3 N8 92.61(13) . . ?
O12 Mn3 N8 173.53(13) . . ?
N9 Mn3 N8 81.81(15) . . ?
O11 Mn3 N10 91.97(12) . . ?
O12 Mn3 N10 96.05(12) . . ?
N9 Mn3 N10 93.00(13) . . ?
N8 Mn3 N10 86.26(12) . . ?
O11 Mn3 O3W 86.40(13) . . ?
O12 Mn3 O3W 89.88(11) . . ?
N9 Mn3 O3W 88.05(14) . . ?
N8 Mn3 O3W 87.97(12) . . ?
N10 Mn3 O3W 173.93(13) . . ?
C2 N1 C1 121.5(4) . . ?
C2 N1 Mn1 125.5(3) . . ?
C1 N1 Mn1 113.0(3) . . ?
C11 N2 C10 121.3(4) . . ?
C11 N2 Mn1 125.7(3) . . ?
C10 N2 Mn1 112.8(3) . . ?
C19 N3 Mn1 139.7(3) . . ?
C21 N5 Mn2 156.4(3) . . ?
C23 N6 C22 120.7(4) . . ?
C23 N6 Mn2 125.9(3) . . ?
C22 N6 Mn2 113.4(4) . . ?
C32 N7 C31 121.6(4) . . ?
C32 N7 Mn2 125.2(3) . . ?
C31 N7 Mn2 113.1(4) . . ?
C41 N8 C40 120.8(4) . . ?
C41 N8 Mn3 125.1(3) . . ?
C40 N8 Mn3 113.7(3) . . ?
C50 N9 C49 119.6(4) . . ?
C50 N9 Mn3 125.7(3) . . ?
C49 N9 Mn3 114.3(3) . . ?
C58 N10 Mn3 144.1(3) . . ?
C4 O1 Mn1 129.0(3) . . ?
C13 O2 Mn1 129.2(3) . . ?
C6 O4 C9 118.0(5) . . ?
C15 O5 C18 118.2(4) . . ?
C25 O6 Mn2 129.0(3) . . ?
C34 O7 Mn2 129.4(3) . . ?
C27 O8 C30 117.9(6) . . ?
C36 O9 C39 117.7(5) . . ?
C43 O11 Mn3 129.3(2) . . ?
C52 O12 Mn3 129.1(2) . . ?
C45 O13 C48 117.7(4) . . ?
C54 O14 C57 119.7(5) . . ?

loop_
_geom_bond_atom_site_label_1
_geom_bond_atom_site_label_2
_geom_bond_distance
_geom_bond_site_symmetry_2
_geom_bond_publ_flag
C1 N1 1.478(6) . ?
C1 C10 1.498(7) . ?
C2 N1 1.276(6) . ?
C2 C3 1.431(7) . ?
C3 C8 1.409(7) . ?
C3 C4 1.423(6) . ?
C4 O1 1.319(5) . ?
C4 C5 1.389(7) . ?
C5 C6 1.388(7) . ?
C6 O4 1.353(7) . ?
C6 C7 1.398(8) . ?
C7 C8 1.359(8) . ?
C9 O4 1.417(9) . ?
C10 N2 1.477(5) . ?
C11 N2 1.287(6) . ?
C11 C12 1.413(6) . ?
C12 C17 1.409(7) . ?
C12 C13 1.415(6) . ?
C13 O2 1.312(5) . ?
C13 C14 1.396(5) . ?
C14 C15 1.392(6) . ?
C15 O5 1.358(6) . ?
C15 C16 1.396(7) . ?
C16 C17 1.346(7) . ?
C18 O5 1.428(6) . ?
C19 N3 1.137(5) . ?
C19 Cr1 2.078(4) . ?
C20 N4 1.144(5) . ?
C20 Cr1 2.063(4) . ?
C21 N5 1.144(5) . ?
C21 Cr1 2.072(4) . ?
C22 C31 1.451(9) . ?
C22 N6 1.487(7) . ?
C23 N6 1.288(7) . ?
C23 C24 1.408(7) . ?
C24 C29 1.413(7) . ?
C24 C25 1.419(6) . ?
C25 O6 1.334(5) . ?
C25 C26 1.379(6) . ?
C26 C27 1.392(6) . ?
C27 O8 1.352(7) . ?
C27 C28 1.393(8) . ?
C28 C29 1.348(8) . ?
C30 O8 1.418(7) . ?
C31 N7 1.486(6) . ?
C32 N7 1.290(6) . ?
C32 C33 1.411(7) . ?
C33 C38 1.395(7) . ?
C33 C34 1.425(6) . ?
C34 O7 1.332(5) . ?
C34 C35 1.374(6) . ?
C35 C36 1.358(6) . ?
C36 O9 1.362(6) . ?
C36 C37 1.395(7) . ?
C37 C38 1.372(7) . ?
C39 O9 1.439(6) . ?
C40 N8 1.473(5) . ?
C40 C49 1.494(7) . ?
C41 N8 1.278(6) . ?
C41 C42 1.418(6) . ?
C42 C47 1.408(6) . ?
C42 C43 1.427(5) . ?
C43 O11 1.314(5) . ?
C43 C44 1.403(5) . ?
C44 C45 1.385(6) . ?
C45 O13 1.341(5) . ?
C45 C46 1.400(6) . ?
C46 C47 1.355(7) . ?
C48 O13 1.419(6) . ?
C49 N9 1.477(5) . ?
C50 N9 1.285(6) . ?
C50 C51 1.419(6) . ?
C51 C56 1.408(7) . ?
C51 C52 1.423(6) . ?
C52 O12 1.319(5) . ?
C52 C53 1.398(6) . ?
C53 C54 1.377(6) . ?
C54 O14 1.362(6) . ?
C54 C55 1.402(7) . ?
C55 C56 1.346(8) . ?
C57 O14 1.362(8) . ?
C58 N10 1.147(5) . ?
C58 Cr2 2.086(4) . ?
C59 N11 1.148(5) . ?
C59 Cr2 2.064(4) . ?
C60 N12 1.144(6) . ?
C60 Cr2 2.069(5) . ?
Cr1 C20 2.063(4) 2_756 ?
Cr1 C21 2.072(4) 2_756 ?
Cr1 C19 2.078(4) 2_756 ?
Cr2 C59 2.064(4) 2_655 ?
Cr2 C60 2.069(5) 2_655 ?
Cr2 C58 2.086(4) 2_655 ?
Mn1 O2 1.877(3) . ?
Mn1 O1 1.887(3) . ?
Mn1 N2 1.970(4) . ?
Mn1 N1 1.988(3) . ?
Mn1 O1W 2.250(3) . ?
Mn1 N3 2.356(3) . ?
Mn2 O7 1.878(3) . ?
Mn2 O6 1.882(3) . ?
Mn2 N7 1.967(4) . ?
Mn2 N6 1.967(4) . ?
Mn2 N5 2.255(4) . ?
Mn2 O2W 2.371(4) . ?
Mn3 O11 1.879(3) . ?
Mn3 O12 1.897(3) . ?
Mn3 N9 1.976(3) . ?
Mn3 N8 1.976(3) . ?
Mn3 N10 2.297(3) . ?
Mn3 O3W 2.348(3) . ?
